data_7126581
loop_
_publ_author_name
'Karri, Ramesh'
'Das, Ranajit'
'Rai, Rakesh Kumar'
'Gopalakrishnan, Anaswara'
'Roy, Gouriprasanna'

_publ_section_title
;
 Hg-C bond protonolysis by a functional model of bacterial enzyme
 organomercurial lyase MerB.
;
_journal_issue 65
_journal_name_full 'Chemical communications (Cambridge, England)'
_journal_page_first 9280
_journal_page_last 9283
_journal_paper_doi 10.1039/d0cc02232b
_journal_volume 56
_journal_year 2020
_chemical_formula_moiety 'C22 H26 N4 S2 Se2'
_chemical_formula_sum 'C22 H26 N4 S2 Se2'
_chemical_formula_weight 568.51
_space_group_crystal_system triclinic
_space_group_IT_number 2
_space_group_name_Hall '-P 1'
_space_group_name_H-M_alt 'P -1'
_atom_sites_solution_hydrogens geom
_audit_creation_method SHELXL-2014/7
_audit_update_record
;
2019-06-09 deposited with the CCDC.	2020-05-20 downloaded from the CCDC.
;
_cell_angle_alpha 64.466(3)
_cell_angle_beta 79.758(3)
_cell_angle_gamma 68.943(3)
_cell_formula_units_Z 2
_cell_length_a 10.3331(9)
_cell_length_b 11.4023(10)
_cell_length_c 12.0379(9)
_cell_measurement_reflns_used 9944
_cell_measurement_temperature 294(2)
_cell_measurement_theta_max 25.75
_cell_measurement_theta_min 2.45
_cell_volume 1193.89(18)
_computing_cell_refinement 'Bruker SAINT'
_computing_data_collection 'Bruker APEX2'
_computing_data_reduction 'Bruker SAINT'
_computing_molecular_graphics 'Bruker SHELXTL'
_computing_publication_material 'Bruker SHELXTL'
_computing_structure_refinement 'SHELXL-2014/7 (Sheldrick, 2014)'
_computing_structure_solution 'SHELXS-97 (Sheldrick 2008)'
_diffrn_ambient_temperature 294(2)
_diffrn_measured_fraction_theta_full 0.997
_diffrn_measured_fraction_theta_max 0.997
_diffrn_measurement_device_type 'Bruker PHOTON100 CMOS'
_diffrn_measurement_method '\f and \w scans'
_diffrn_radiation_type MoK\a
_diffrn_radiation_wavelength 0.71073
_diffrn_reflns_av_R_equivalents 0.0338
_diffrn_reflns_av_unetI/netI 0.0238
_diffrn_reflns_Laue_measured_fraction_full 0.997
_diffrn_reflns_Laue_measured_fraction_max 0.997
_diffrn_reflns_limit_h_max 12
_diffrn_reflns_limit_h_min -12
_diffrn_reflns_limit_k_max 13
_diffrn_reflns_limit_k_min -13
_diffrn_reflns_limit_l_max 14
_diffrn_reflns_limit_l_min -14
_diffrn_reflns_number 28786
_diffrn_reflns_point_group_measured_fraction_full 0.997
_diffrn_reflns_point_group_measured_fraction_max 0.997
_diffrn_reflns_theta_full 25.242
_diffrn_reflns_theta_max 25.681
_diffrn_reflns_theta_min 1.876
_diffrn_source X-ray
_exptl_absorpt_coefficient_mu 3.289
_exptl_absorpt_correction_T_max 0.398
_exptl_absorpt_correction_T_min 0.366
_exptl_absorpt_correction_type multi-scan
_exptl_absorpt_process_details SADABS
_exptl_crystal_colour colourless
_exptl_crystal_density_diffrn 1.582
_exptl_crystal_description Block
_exptl_crystal_F_000 960
_refine_diff_density_max 0.697
_refine_diff_density_min -0.409
_refine_diff_density_rms 0.053
_refine_ls_extinction_method none
_refine_ls_goodness_of_fit_ref 1.034
_refine_ls_hydrogen_treatment constr
_refine_ls_matrix_type full
_refine_ls_number_parameters 273
_refine_ls_number_reflns 4518
_refine_ls_number_restraints 0
_refine_ls_restrained_S_all 1.034
_refine_ls_R_factor_all 0.0485
_refine_ls_R_factor_gt 0.0356
_refine_ls_shift/su_max 0.001
_refine_ls_shift/su_mean 0.000
_refine_ls_structure_factor_coef Fsqd
_refine_ls_weighting_details 'w=1/[\s^2^(Fo^2^)+(0.0412P)^2^+0.9025P] where P=(Fo^2^+2Fc^2^)/3'
_refine_ls_weighting_scheme calc
_refine_ls_wR_factor_gt 0.0868
_refine_ls_wR_factor_ref 0.0938
_reflns_Friedel_coverage 0.000
_reflns_number_gt 3619
_reflns_number_total 4518
_reflns_threshold_expression 'I > 2\s(I)'
_cod_data_source_file d0cc02232b3.cif
_cod_data_source_block BimMeSePrS2
_cod_depositor_comments
;
The following automatic conversions were performed:

data item '_exptl_absorpt_correction_type' value 'Multi-Scan' was
changed to 'multi-scan' in accordance with the
/home/data/users/saulius/crontab/automatic-downloads/rss-feeds/RSC/lib/dictionaries/cif_core.dic
dictionary named 'cif_core.dic' version 2.4.2 last updated on
2011-04-26.

Automatic conversion script
Id: cif_fix_values 7556 2019-12-06 15:28:31Z antanas 

 Adding full bibliography for 7126575--7126581.cif.
;
_cod_database_code 7126581
_shelx_shelxl_version_number 2014/7
_shelx_space_group_comment
;
The symmetry employed for this shelxl refinement is uniquely defined
by the following loop, which should always be used as a source of
symmetry information in preference to the above space-group names.
They are only intended as comments.
;

loop_
_space_group_symop_operation_xyz
'x, y, z'
'-x, -y, -z'

loop_
_atom_site_label
_atom_site_type_symbol
_atom_site_fract_x
_atom_site_fract_y
_atom_site_fract_z
_atom_site_U_iso_or_equiv
_atom_site_adp_type
_atom_site_occupancy
_atom_site_site_symmetry_order
_atom_site_calc_flag
_atom_site_refinement_flags_posn
_atom_site_refinement_flags_adp
_atom_site_refinement_flags_occupancy
_atom_site_disorder_assembly
_atom_site_disorder_group
Se1 Se 0.28540(4) 0.36530(4) 0.88279(3) 0.06939(14) Uani 1 1 d . . . . .
Se2 Se 1.21312(4) 0.98171(4) 0.62767(4) 0.07215(14) Uani 1 1 d . . . . .
S1 S 0.82949(9) 0.65259(9) 0.68403(8) 0.0599(2) Uani 1 1 d . . . . .
S2 S 0.63793(10) 0.79627(9) 0.66169(9) 0.0622(2) Uani 1 1 d . . . . .
N3 N 0.9975(3) 0.9597(2) 0.8129(2) 0.0482(6) Uani 1 1 d . . . . .
N4 N 1.0330(3) 1.1567(2) 0.7418(2) 0.0468(6) Uani 1 1 d . . . . .
N2 N 0.4885(2) 0.4599(3) 0.7055(2) 0.0461(6) Uani 1 1 d . . . . .
N1 N 0.5015(3) 0.2526(3) 0.7371(2) 0.0527(6) Uani 1 1 d . . . . .
C21 C 0.9262(3) 1.1612(3) 0.8282(2) 0.0412(6) Uani 1 1 d . . . . .
C8 C 0.5982(3) 0.4166(3) 0.6321(3) 0.0458(7) Uani 1 1 d . . . . .
C10 C 0.5336(3) 0.5816(3) 0.8128(3) 0.0525(7) Uani 1 1 d . . . . .
H10A H 0.4935 0.5400 0.8934 0.063 Uiso 1 1 calc R U . . .
H10B H 0.6274 0.5217 0.8095 0.063 Uiso 1 1 calc R U . . .
C16 C 0.9029(3) 1.0349(3) 0.8744(3) 0.0447(6) Uani 1 1 d . . . . .
C9 C 0.4493(3) 0.5920(3) 0.7153(3) 0.0504(7) Uani 1 1 d . . . . .
H9A H 0.3513 0.6201 0.7369 0.061 Uiso 1 1 calc R U . . .
H9B H 0.4650 0.6610 0.6363 0.061 Uiso 1 1 calc R U . . .
C3 C 0.6060(3) 0.2853(3) 0.6521(3) 0.0488(7) Uani 1 1 d . . . . .
C14 C 1.0095(4) 0.8198(3) 0.8345(3) 0.0559(8) Uani 1 1 d . . . . .
H14A H 0.9879 0.7712 0.9205 0.067 Uiso 1 1 calc R U . . .
H14B H 1.1044 0.7723 0.8172 0.067 Uiso 1 1 calc R U . . .
C20 C 0.8502(3) 1.2597(3) 0.8726(3) 0.0524(7) Uani 1 1 d . . . . .
H20 H 0.8659 1.3435 0.8433 0.063 Uiso 1 1 calc R U . . .
C15 C 1.0765(3) 1.0345(3) 0.7313(3) 0.0500(7) Uani 1 1 d . . . . .
C17 C 0.8021(3) 1.0045(3) 0.9638(3) 0.0549(8) Uani 1 1 d . . . . .
H17 H 0.7858 0.9209 0.9938 0.066 Uiso 1 1 calc R U . . .
C13 C 0.9131(3) 0.8176(3) 0.7549(3) 0.0532(7) Uani 1 1 d . . . . .
H13A H 0.8193 0.8733 0.7652 0.064 Uiso 1 1 calc R U . . .
H13B H 0.9413 0.8563 0.6690 0.064 Uiso 1 1 calc R U . . .
C7 C 0.6884(3) 0.4809(4) 0.5507(3) 0.0539(8) Uani 1 1 d . . . . .
H7 H 0.6820 0.5697 0.5363 0.065 Uiso 1 1 calc R U . . .
C4 C 0.7056(3) 0.2116(4) 0.5921(3) 0.0587(8) Uani 1 1 d . . . . .
H4 H 0.7106 0.1236 0.6048 0.070 Uiso 1 1 calc R U . . .
C12 C 0.9162(3) 0.6729(3) 0.7898(3) 0.0565(8) Uani 1 1 d . . . . .
H12A H 0.8731 0.6411 0.8710 0.068 Uiso 1 1 calc R U . . .
H12B H 1.0121 0.6148 0.7951 0.068 Uiso 1 1 calc R U . . .
C2 C 0.4303(3) 0.3590(3) 0.7706(3) 0.0495(7) Uani 1 1 d . . . . .
C19 C 0.7498(4) 1.2287(3) 0.9622(3) 0.0618(9) Uani 1 1 d . . . . .
H19 H 0.6963 1.2934 0.9935 0.074 Uiso 1 1 calc R U . . .
C18 C 0.7270(4) 1.1047(4) 1.0063(3) 0.0612(8) Uani 1 1 d . . . . .
H18 H 0.6585 1.0878 1.0670 0.073 Uiso 1 1 calc R U . . .
C11 C 0.5397(3) 0.7181(3) 0.7975(3) 0.0585(8) Uani 1 1 d . . . . .
H11A H 0.5810 0.7055 0.8699 0.070 Uiso 1 1 calc R U . . .
H11B H 0.4458 0.7805 0.7933 0.070 Uiso 1 1 calc R U . . .
C5 C 0.7970(4) 0.2754(4) 0.5124(3) 0.0684(10) Uani 1 1 d . . . . .
H5 H 0.8662 0.2287 0.4715 0.082 Uiso 1 1 calc R U . . .
C6 C 0.7882(4) 0.4073(4) 0.4921(3) 0.0642(9) Uani 1 1 d . . . . .
H6 H 0.8512 0.4470 0.4374 0.077 Uiso 1 1 calc R U . . .
C22 C 1.0893(4) 1.2694(3) 0.6719(3) 0.0620(9) Uani 1 1 d . . . . .
H22A H 1.1315 1.2848 0.7270 0.093 Uiso 1 1 calc R U . . .
H22B H 1.0158 1.3509 0.6298 0.093 Uiso 1 1 calc R U . . .
H22C H 1.1576 1.2465 0.6128 0.093 Uiso 1 1 calc R U . . .
C1 C 0.4752(4) 0.1226(4) 0.7851(4) 0.0744(10) Uani 1 1 d . . . . .
H1A H 0.4027 0.1213 0.8474 0.112 Uiso 1 1 calc R U . . .
H1B H 0.5582 0.0493 0.8203 0.112 Uiso 1 1 calc R U . . .
H1C H 0.4473 0.1110 0.7196 0.112 Uiso 1 1 calc R U . . .

loop_
_atom_site_aniso_label
_atom_site_aniso_U_11
_atom_site_aniso_U_22
_atom_site_aniso_U_33
_atom_site_aniso_U_23
_atom_site_aniso_U_13
_atom_site_aniso_U_12
Se1 0.0578(2) 0.0879(3) 0.0661(2) -0.0354(2) 0.01320(17) -0.02860(19)
Se2 0.0653(2) 0.0754(3) 0.0676(2) -0.0367(2) 0.00593(18) -0.00691(19)
S1 0.0613(5) 0.0610(5) 0.0736(5) -0.0429(4) 0.0070(4) -0.0218(4)
S2 0.0652(5) 0.0539(5) 0.0703(5) -0.0256(4) -0.0108(4) -0.0168(4)
N3 0.0499(14) 0.0437(13) 0.0539(14) -0.0243(12) -0.0059(11) -0.0101(11)
N4 0.0490(14) 0.0465(14) 0.0459(13) -0.0182(11) -0.0067(11) -0.0141(11)
N2 0.0438(13) 0.0511(14) 0.0460(13) -0.0234(11) -0.0028(10) -0.0122(11)
N1 0.0530(15) 0.0517(15) 0.0544(15) -0.0217(12) -0.0042(12) -0.0159(12)
C21 0.0416(15) 0.0433(15) 0.0383(14) -0.0154(12) -0.0098(12) -0.0102(12)
C8 0.0422(16) 0.0564(17) 0.0410(15) -0.0232(13) -0.0082(12) -0.0101(13)
C10 0.0539(18) 0.0620(19) 0.0431(16) -0.0233(15) -0.0015(13) -0.0171(15)
C16 0.0447(16) 0.0427(15) 0.0478(15) -0.0208(13) -0.0100(13) -0.0079(13)
C9 0.0486(17) 0.0489(17) 0.0538(17) -0.0244(14) -0.0064(14) -0.0084(14)
C3 0.0461(17) 0.0548(18) 0.0484(16) -0.0248(14) -0.0093(13) -0.0101(14)
C14 0.061(2) 0.0403(16) 0.066(2) -0.0226(15) -0.0144(16) -0.0074(14)
C20 0.065(2) 0.0367(15) 0.0535(17) -0.0171(13) -0.0114(15) -0.0104(14)
C15 0.0498(17) 0.0503(17) 0.0479(16) -0.0198(14) -0.0119(13) -0.0087(14)
C17 0.0580(19) 0.0491(17) 0.0556(18) -0.0164(15) -0.0022(15) -0.0201(15)
C13 0.0561(19) 0.0469(17) 0.0599(18) -0.0261(15) -0.0062(15) -0.0118(14)
C7 0.0538(18) 0.065(2) 0.0474(17) -0.0232(15) -0.0037(14) -0.0222(16)
C4 0.058(2) 0.062(2) 0.0579(19) -0.0333(16) -0.0111(16) -0.0052(16)
C12 0.0564(19) 0.0508(18) 0.066(2) -0.0281(16) -0.0014(16) -0.0159(15)
C2 0.0443(16) 0.0588(18) 0.0475(16) -0.0227(15) -0.0067(13) -0.0145(14)
C19 0.065(2) 0.055(2) 0.0581(19) -0.0288(16) 0.0003(16) -0.0048(16)
C18 0.057(2) 0.062(2) 0.0595(19) -0.0256(17) 0.0064(16) -0.0163(16)
C11 0.0535(19) 0.068(2) 0.063(2) -0.0401(17) -0.0080(15) -0.0081(16)
C5 0.052(2) 0.093(3) 0.060(2) -0.045(2) 0.0009(16) -0.0073(19)
C6 0.055(2) 0.093(3) 0.0514(18) -0.0351(19) 0.0055(15) -0.0274(19)
C22 0.067(2) 0.059(2) 0.063(2) -0.0189(16) -0.0009(17) -0.0308(17)
C1 0.076(3) 0.057(2) 0.095(3) -0.029(2) 0.000(2) -0.0300(19)

loop_
_atom_type_symbol
_atom_type_description
_atom_type_scat_dispersion_real
_atom_type_scat_dispersion_imag
_atom_type_scat_source
C C 0.0033 0.0016 'International Tables Vol C Tables 4.2.6.8 and 6.1.1.4'
H H 0.0000 0.0000 'International Tables Vol C Tables 4.2.6.8 and 6.1.1.4'
Cl Cl 0.1484 0.1585 'International Tables Vol C Tables 4.2.6.8 and 6.1.1.4'
Hg Hg -2.3894 9.2266 'International Tables Vol C Tables 4.2.6.8 and 6.1.1.4'
N N 0.0061 0.0033 'International Tables Vol C Tables 4.2.6.8 and 6.1.1.4'
S S 0.1246 0.1234 'International Tables Vol C Tables 4.2.6.8 and 6.1.1.4'
Se Se -0.0929 2.2259 'International Tables Vol C Tables 4.2.6.8 and 6.1.1.4'

loop_
_geom_angle_atom_site_label_1
_geom_angle_atom_site_label_2
_geom_angle_atom_site_label_3
_geom_angle
_geom_angle_site_symmetry_1
_geom_angle_site_symmetry_3
_geom_angle_publ_flag
C12 S1 S2 105.57(11) . . ?
C11 S2 S1 103.68(11) . . ?
C15 N3 C16 110.3(2) . . ?
C15 N3 C14 125.6(3) . . ?
C16 N3 C14 124.1(3) . . ?
C15 N4 C21 110.6(2) . . ?
C15 N4 C22 125.5(3) . . ?
C21 N4 C22 123.8(3) . . ?
C2 N2 C8 110.0(2) . . ?
C2 N2 C9 126.1(3) . . ?
C8 N2 C9 123.9(3) . . ?
C2 N1 C3 110.0(3) . . ?
C2 N1 C1 125.4(3) . . ?
C3 N1 C1 124.6(3) . . ?
C20 C21 N4 132.7(3) . . ?
C20 C21 C16 120.7(3) . . ?
N4 C21 C16 106.6(2) . . ?
C7 C8 C3 121.6(3) . . ?
C7 C8 N2 131.8(3) . . ?
C3 C8 N2 106.6(3) . . ?
C11 C10 C9 113.6(3) . . ?
C11 C10 H10A 108.8 . . ?
C9 C10 H10A 108.8 . . ?
C11 C10 H10B 108.8 . . ?
C9 C10 H10B 108.8 . . ?
H10A C10 H10B 107.7 . . ?
C17 C16 N3 132.1(3) . . ?
C17 C16 C21 121.8(3) . . ?
N3 C16 C21 106.1(3) . . ?
N2 C9 C10 110.6(2) . . ?
N2 C9 H9A 109.5 . . ?
C10 C9 H9A 109.5 . . ?
N2 C9 H9B 109.5 . . ?
C10 C9 H9B 109.5 . . ?
H9A C9 H9B 108.1 . . ?
C8 C3 N1 106.8(3) . . ?
C8 C3 C4 121.5(3) . . ?
N1 C3 C4 131.7(3) . . ?
N3 C14 C13 111.9(2) . . ?
N3 C14 H14A 109.2 . . ?
C13 C14 H14A 109.2 . . ?
N3 C14 H14B 109.2 . . ?
C13 C14 H14B 109.2 . . ?
H14A C14 H14B 107.9 . . ?
C21 C20 C19 117.2(3) . . ?
C21 C20 H20 121.4 . . ?
C19 C20 H20 121.4 . . ?
N4 C15 N3 106.4(3) . . ?
N4 C15 Se2 126.7(2) . . ?
N3 C15 Se2 126.9(2) . . ?
C18 C17 C16 116.4(3) . . ?
C18 C17 H17 121.8 . . ?
C16 C17 H17 121.8 . . ?
C12 C13 C14 110.4(3) . . ?
C12 C13 H13A 109.6 . . ?
C14 C13 H13A 109.6 . . ?
C12 C13 H13B 109.6 . . ?
C14 C13 H13B 109.6 . . ?
H13A C13 H13B 108.1 . . ?
C6 C7 C8 116.9(3) . . ?
C6 C7 H7 121.5 . . ?
C8 C7 H7 121.5 . . ?
C5 C4 C3 116.6(3) . . ?
C5 C4 H4 121.7 . . ?
C3 C4 H4 121.7 . . ?
C13 C12 S1 114.6(2) . . ?
C13 C12 H12A 108.6 . . ?
S1 C12 H12A 108.6 . . ?
C13 C12 H12B 108.6 . . ?
S1 C12 H12B 108.6 . . ?
H12A C12 H12B 107.6 . . ?
N1 C2 N2 106.6(3) . . ?
N1 C2 Se1 126.9(2) . . ?
N2 C2 Se1 126.4(2) . . ?
C18 C19 C20 121.6(3) . . ?
C18 C19 H19 119.2 . . ?
C20 C19 H19 119.2 . . ?
C19 C18 C17 122.2(3) . . ?
C19 C18 H18 118.9 . . ?
C17 C18 H18 118.9 . . ?
C10 C11 S2 114.1(2) . . ?
C10 C11 H11A 108.7 . . ?
S2 C11 H11A 108.7 . . ?
C10 C11 H11B 108.7 . . ?
S2 C11 H11B 108.7 . . ?
H11A C11 H11B 107.6 . . ?
C4 C5 C6 121.7(3) . . ?
C4 C5 H5 119.2 . . ?
C6 C5 H5 119.2 . . ?
C7 C6 C5 121.6(3) . . ?
C7 C6 H6 119.2 . . ?
C5 C6 H6 119.2 . . ?
N4 C22 H22A 109.5 . . ?
N4 C22 H22B 109.5 . . ?
H22A C22 H22B 109.5 . . ?
N4 C22 H22C 109.5 . . ?
H22A C22 H22C 109.5 . . ?
H22B C22 H22C 109.5 . . ?
N1 C1 H1A 109.5 . . ?
N1 C1 H1B 109.5 . . ?
H1A C1 H1B 109.5 . . ?
N1 C1 H1C 109.5 . . ?
H1A C1 H1C 109.5 . . ?
H1B C1 H1C 109.5 . . ?

loop_
_geom_bond_atom_site_label_1
_geom_bond_atom_site_label_2
_geom_bond_distance
_geom_bond_site_symmetry_2
_geom_bond_publ_flag
Se1 C2 1.832(3) . ?
Se2 C15 1.822(3) . ?
S1 C12 1.813(3) . ?
S1 S2 2.0380(13) . ?
S2 C11 1.817(4) . ?
N3 C15 1.361(4) . ?
N3 C16 1.387(4) . ?
N3 C14 1.463(4) . ?
N4 C15 1.357(4) . ?
N4 C21 1.378(4) . ?
N4 C22 1.458(4) . ?
N2 C2 1.361(4) . ?
N2 C8 1.388(4) . ?
N2 C9 1.464(4) . ?
N1 C2 1.360(4) . ?
N1 C3 1.385(4) . ?
N1 C1 1.450(4) . ?
C21 C20 1.377(4) . ?
C21 C16 1.398(4) . ?
C8 C7 1.383(4) . ?
C8 C3 1.385(4) . ?
C10 C11 1.509(4) . ?
C10 C9 1.524(4) . ?
C10 H10A 0.9700 . ?
C10 H10B 0.9700 . ?
C16 C17 1.380(4) . ?
C9 H9A 0.9700 . ?
C9 H9B 0.9700 . ?
C3 C4 1.387(4) . ?
C14 C13 1.513(4) . ?
C14 H14A 0.9700 . ?
C14 H14B 0.9700 . ?
C20 C19 1.379(5) . ?
C20 H20 0.9300 . ?
C17 C18 1.376(5) . ?
C17 H17 0.9300 . ?
C13 C12 1.506(4) . ?
C13 H13A 0.9700 . ?
C13 H13B 0.9700 . ?
C7 C6 1.377(5) . ?
C7 H7 0.9300 . ?
C4 C5 1.384(5) . ?
C4 H4 0.9300 . ?
C12 H12A 0.9700 . ?
C12 H12B 0.9700 . ?
C19 C18 1.373(5) . ?
C19 H19 0.9300 . ?
C18 H18 0.9300 . ?
C11 H11A 0.9700 . ?
C11 H11B 0.9700 . ?
C5 C6 1.385(5) . ?
C5 H5 0.9300 . ?
C6 H6 0.9300 . ?
C22 H22A 0.9600 . ?
C22 H22B 0.9600 . ?
C22 H22C 0.9600 . ?
C1 H1A 0.9600 . ?
C1 H1B 0.9600 . ?
C1 H1C 0.9600 . ?
